data_7042587
loop_
_publ_author_name
'McKeown, Paul'
'Brown-Humes, James'
'Davidson, Matthew G.'
'Mahon, Mary F.'
'Woodman, Timothy J.'
'Jones, Matthew D.'

_publ_section_title
;
 Ligands and complexes based on piperidine and their exploitation of the
 ring opening polymerisation of rac-lactide.
;
_journal_issue 15
_journal_name_full 'Dalton transactions (Cambridge, England : 2003)'
_journal_page_first 5048
_journal_page_last 5057
_journal_paper_doi 10.1039/c7dt00751e
_journal_volume 46
_journal_year 2017
_chemical_formula_sum 'C42 H68 N2 O4 Ti'
_chemical_formula_weight 712.88
_space_group_crystal_system monoclinic
_space_group_IT_number 15
_space_group_name_Hall '-I 2ya'
_space_group_name_H-M_alt 'I 1 2/a 1'
_symmetry_space_group_name_Hall '-I 2ya'
_symmetry_space_group_name_H-M 'I 1 2/a 1'
_atom_sites_solution_hydrogens geom
_audit_creation_method SHELXL-2014/7
_audit_update_record
;
2017-02-23 deposited with the CCDC.
2017-03-23 downloaded from the CCDC.
;
_cell_angle_alpha 90
_cell_angle_beta 113.744(2)
_cell_angle_gamma 90
_cell_formula_units_Z 8
_cell_length_a 23.0224(3)
_cell_length_b 14.30120(10)
_cell_length_c 28.4630(4)
_cell_measurement_reflns_used 16685
_cell_measurement_temperature 150(2)
_cell_measurement_theta_max 71.8850
_cell_measurement_theta_min 4.9310
_cell_volume 8578.1(2)
_computing_cell_refinement 'CrysAlisPro 1.171.38.43 (Rigaku OD, 2015)'
_computing_data_collection 'CrysAlisPro 1.171.38.43 (Rigaku OD, 2015)'
_computing_data_reduction 'CrysAlisPro 1.171.38.43 (Rigaku OD, 2015)'
_computing_molecular_graphics 'ORTEP3 for Windows - Farrugia, L. J. J. Appl. Crystallogr. 1997, 30, 565'
_computing_publication_material
;
 'WinGX publication routines, Farrugia, 
 L. J., J. Appl. Crystallogr., 1999, 32, 837-838
;
_computing_structure_refinement
;
 SHELXL-2014/8 (Sheldrick, 2014)
 Sheldrick GM (2008) Acta Crystallogr A64:112--122 and 
 C. B. H\"ubschle, G. M. Sheldrick and B. Dittrich
 ShelXle: a Qt graphical user interface for SHELXL
 J. Appl. Cryst., 44, (2011) 1281-1284.
;
_computing_structure_solution
; 
 SHELXT
 Sheldrick, G. M. (2008). Acta Cryst. A64, 112-122.
;
_diffrn_ambient_environment N~2~
_diffrn_ambient_temperature 150.0(10)
_diffrn_detector 'CCD plate'
_diffrn_detector_area_resol_mean 8.1150
_diffrn_detector_type EosS2
_diffrn_measured_fraction_theta_full 0.999
_diffrn_measured_fraction_theta_max 0.989
_diffrn_measurement_device 'four-circle diffractometer'
_diffrn_measurement_device_type 'SuperNova, Dual, Cu at zero, EosS2'
_diffrn_radiation_monochromator mirror
_diffrn_radiation_probe x-ray
_diffrn_radiation_type 'Cu K\a'
_diffrn_radiation_wavelength 1.54184
_diffrn_reflns_av_R_equivalents 0.0351
_diffrn_reflns_av_unetI/netI 0.0289
_diffrn_reflns_Laue_measured_fraction_full 0.999
_diffrn_reflns_Laue_measured_fraction_max 0.989
_diffrn_reflns_limit_h_max 28
_diffrn_reflns_limit_h_min -24
_diffrn_reflns_limit_k_max 17
_diffrn_reflns_limit_k_min -12
_diffrn_reflns_limit_l_max 35
_diffrn_reflns_limit_l_min -34
_diffrn_reflns_number 34998
_diffrn_reflns_point_group_measured_fraction_full 0.999
_diffrn_reflns_point_group_measured_fraction_max 0.989
_diffrn_reflns_theta_full 67.684
_diffrn_reflns_theta_max 72.065
_diffrn_reflns_theta_min 4.444
_diffrn_source 'sealed X-ray tube'
_diffrn_source_type 'SuperNova (Cu) X-ray Source'
_exptl_absorpt_coefficient_mu 1.985
_exptl_absorpt_correction_type multi-scan
_exptl_absorpt_process_details
;
CrysAlisPro, Agilent Technologies,
Version 1.171.37.35 (release 13-08-2014 CrysAlis171 .NET)
(compiled Aug 13 2014,18:06:01)
Empirical absorption correction using spherical harmonics,
 implemented in SCALE3 ABSPACK scaling algorithm.
Empirical absorption correction using spherical harmonics,
 implemented in SCALE3 ABSPACK scaling algorithm.
;
_exptl_crystal_colour yellow
_exptl_crystal_density_diffrn 1.104
_exptl_crystal_description block
_exptl_crystal_F_000 3104
_exptl_crystal_size_max 0.200
_exptl_crystal_size_mid 0.200
_exptl_crystal_size_min 0.150
_exptl_transmission_factor_max 0.755
_exptl_transmission_factor_min 0.692
_refine_diff_density_max 0.695
_refine_diff_density_min -0.481
_refine_diff_density_rms 0.048
_refine_ls_extinction_method none
_refine_ls_goodness_of_fit_ref 1.055
_refine_ls_hydrogen_treatment constr
_refine_ls_matrix_type full
_refine_ls_number_parameters 473
_refine_ls_number_reflns 8360
_refine_ls_number_restraints 4
_refine_ls_restrained_S_all 1.055
_refine_ls_R_factor_all 0.0458
_refine_ls_R_factor_gt 0.0412
_refine_ls_shift/su_max 0.001
_refine_ls_shift/su_mean 0.000
_refine_ls_structure_factor_coef Fsqd
_refine_ls_weighting_details 'w=1/[\s^2^(Fo^2^)+(0.0596P)^2^+7.6708P] where P=(Fo^2^+2Fc^2^)/3'
_refine_ls_weighting_scheme calc
_refine_ls_wR_factor_gt 0.1099
_refine_ls_wR_factor_ref 0.1137
_reflns_Friedel_coverage 0.000
_reflns_number_gt 7530
_reflns_number_total 8360
_reflns_threshold_expression 'I > 2\s(I)'
_cod_data_source_file c7dt00751e2.cif
_cod_data_source_block S15MDJ30
_cod_depositor_comments 'Adding full bibliography for 7042587--7042595.cif.'
_cod_database_code 7042587
_shelx_shelxl_version_number 2014/7
_shelx_space_group_comment
;
The symmetry employed for this shelxl refinement is uniquely defined
by the following loop, which should always be used as a source of
symmetry information in preference to the above space-group names.
They are only intended as comments.
;
_shelx_estimated_absorpt_t_min 0.692
_shelx_estimated_absorpt_t_max 0.755

loop_
_space_group_symop_operation_xyz
'x, y, z'
'-x+1/2, y, -z'
'x+1/2, y+1/2, z+1/2'
'-x+1, y+1/2, -z+1/2'
'-x, -y, -z'
'x-1/2, -y, z'
'-x+1/2, -y+1/2, -z+1/2'
'x, -y+1/2, z+1/2'

loop_
_atom_site_label
_atom_site_type_symbol
_atom_site_fract_x
_atom_site_fract_y
_atom_site_fract_z
_atom_site_U_iso_or_equiv
_atom_site_adp_type
_atom_site_occupancy
_atom_site_site_symmetry_order
_atom_site_calc_flag
_atom_site_refinement_flags_posn
_atom_site_refinement_flags_adp
_atom_site_refinement_flags_occupancy
_atom_site_disorder_assembly
_atom_site_disorder_group
Ti1 Ti 0.52202(2) 0.42246(2) 0.31579(2) 0.01585(9) Uani 1 1 d . . . . .
O1 O 0.54148(5) 0.29739(8) 0.32218(4) 0.0231(2) Uani 1 1 d . . . . .
N1 N 0.51419(6) 0.57542(9) 0.30582(5) 0.0198(3) Uani 1 1 d . . . . .
C1 C 0.58798(9) 0.24388(12) 0.36120(7) 0.0304(4) Uani 1 1 d . . . . .
H1 H 0.6227 0.2863 0.3834 0.037 Uiso 1 1 calc R U . . .
O2 O 0.59457(6) 0.45301(8) 0.37289(4) 0.0241(2) Uani 1 1 d . . . . .
N2 N 0.57534(6) 0.45616(9) 0.26429(5) 0.0168(3) Uani 1 1 d . . . . .
C2 C 0.61542(9) 0.17209(13) 0.33674(10) 0.0416(5) Uani 1 1 d . . . . .
H2A H 0.5816 0.1305 0.3147 0.062 Uiso 1 1 calc R U . . .
H2B H 0.6479 0.1353 0.3636 0.062 Uiso 1 1 calc R U . . .
H2C H 0.6346 0.2040 0.3160 0.062 Uiso 1 1 calc R U . . .
O3 O 0.46537(6) 0.44122(8) 0.34790(4) 0.0232(2) Uani 1 1 d . . . . .
C3 C 0.55769(13) 0.19717(19) 0.39361(10) 0.0586(7) Uani 1 1 d . . . . .
H3A H 0.5398 0.2450 0.4086 0.088 Uiso 1 1 calc R U . . .
H3B H 0.5899 0.1612 0.4212 0.088 Uiso 1 1 calc R U . . .
H3C H 0.5239 0.1551 0.3720 0.088 Uiso 1 1 calc R U . . .
O4 O 0.45305(5) 0.40491(8) 0.24983(4) 0.0209(2) Uani 1 1 d . . . . .
C4 C 0.6123(2) 0.5066(5) 0.4194(2) 0.032(2) Uani 0.6 1 d D . P A 1
H4 H 0.5772 0.5510 0.4157 0.038 Uiso 0.6 1 calc R U P A 1
C5 C 0.6198(3) 0.4383(4) 0.46179(13) 0.0736(18) Uani 0.6 1 d D . P A 1
H5A H 0.5802 0.4033 0.4531 0.110 Uiso 0.6 1 calc R U P A 1
H5B H 0.6297 0.4725 0.4940 0.110 Uiso 0.6 1 calc R U P A 1
H5C H 0.6544 0.3947 0.4659 0.110 Uiso 0.6 1 calc R U P A 1
C6 C 0.6716(2) 0.5618(3) 0.42885(15) 0.0430(9) Uani 0.6 1 d D . P A 1
H6A H 0.7062 0.5189 0.4321 0.064 Uiso 0.6 1 calc R U P A 1
H6B H 0.6833 0.5980 0.4606 0.064 Uiso 0.6 1 calc R U P A 1
H6C H 0.6640 0.6044 0.4000 0.064 Uiso 0.6 1 calc R U P A 1
C7 C 0.43036(7) 0.50832(11) 0.35577(6) 0.0203(3) Uani 1 1 d . . . . .
C8 C 0.43869(8) 0.60258(11) 0.34453(6) 0.0216(3) Uani 1 1 d . . . . .
C9 C 0.40399(8) 0.67373(12) 0.35512(7) 0.0260(3) Uani 1 1 d . . . . .
H9 H 0.4107 0.7367 0.3479 0.031 Uiso 1 1 calc R U . . .
C10 C 0.36026(8) 0.65502(12) 0.37576(7) 0.0265(4) Uani 1 1 d . . . . .
C11 C 0.35177(8) 0.56144(12) 0.38534(6) 0.0248(3) Uani 1 1 d . . . . .
H11 H 0.3215 0.5475 0.3992 0.030 Uiso 1 1 calc R U . . .
C12 C 0.38477(8) 0.48709(12) 0.37600(6) 0.0222(3) Uani 1 1 d . . . . .
C13 C 0.32272(10) 0.73529(14) 0.38610(10) 0.0407(5) Uani 1 1 d . . . . .
C14 C 0.27703(10) 0.70164(16) 0.40911(9) 0.0442(5) Uani 1 1 d . . . . .
H14A H 0.3011 0.6725 0.4425 0.066 Uiso 1 1 calc R U . . .
H14B H 0.2477 0.6558 0.3861 0.066 Uiso 1 1 calc R U . . .
H14C H 0.2530 0.7550 0.4136 0.066 Uiso 1 1 calc R U . . .
C15 C 0.36791(16) 0.8055(3) 0.4213(2) 0.120(2) Uani 1 1 d . . . . .
H15A H 0.3936 0.7755 0.4541 0.179 Uiso 1 1 calc R U . . .
H15B H 0.3438 0.8574 0.4272 0.179 Uiso 1 1 calc R U . . .
H15C H 0.3958 0.8295 0.4056 0.179 Uiso 1 1 calc R U . . .
C16 C 0.28137(15) 0.7816(2) 0.33399(14) 0.0736(10) Uani 1 1 d . . . . .
H16A H 0.2579 0.8344 0.3399 0.110 Uiso 1 1 calc R U . . .
H16B H 0.2513 0.7356 0.3117 0.110 Uiso 1 1 calc R U . . .
H16C H 0.3087 0.8042 0.3175 0.110 Uiso 1 1 calc R U . . .
C17 C 0.37310(9) 0.38570(12) 0.38810(7) 0.0293(4) Uani 1 1 d . . . . .
C18 C 0.31678(10) 0.37822(14) 0.40380(8) 0.0352(4) Uani 1 1 d . . . . .
H18A H 0.3087 0.3123 0.4084 0.053 Uiso 1 1 calc R U . . .
H18B H 0.2790 0.4057 0.3769 0.053 Uiso 1 1 calc R U . . .
H18C H 0.3267 0.4119 0.4361 0.053 Uiso 1 1 calc R U . . .
C19 C 0.43270(11) 0.34913(17) 0.43228(9) 0.0474(6) Uani 1 1 d . . . . .
H19A H 0.4689 0.3522 0.4225 0.071 Uiso 1 1 calc R U . . .
H19B H 0.4259 0.2842 0.4398 0.071 Uiso 1 1 calc R U . . .
H19C H 0.4415 0.3877 0.4629 0.071 Uiso 1 1 calc R U . . .
C20 C 0.35664(12) 0.32329(14) 0.34039(9) 0.0436(5) Uani 1 1 d . . . . .
H20A H 0.3925 0.3223 0.3301 0.065 Uiso 1 1 calc R U . . .
H20B H 0.3191 0.3483 0.3122 0.065 Uiso 1 1 calc R U . . .
H20C H 0.3479 0.2596 0.3484 0.065 Uiso 1 1 calc R U . . .
C21 C 0.48231(8) 0.63054(11) 0.32195(6) 0.0221(3) Uani 1 1 d . . . . .
H21 H 0.4878 0.6958 0.3188 0.027 Uiso 1 1 calc R U . . .
C22 C 0.55726(8) 0.61736(11) 0.28527(6) 0.0218(3) Uani 1 1 d . . . . .
H22A H 0.6004 0.6235 0.3127 0.026 Uiso 1 1 calc R U . . .
H22B H 0.5420 0.6803 0.2713 0.026 Uiso 1 1 calc R U . . .
C23 C 0.55850(7) 0.55342(11) 0.24301(6) 0.0195(3) Uani 1 1 d . . . . .
H23 H 0.5141 0.5506 0.2162 0.023 Uiso 1 1 calc R U . . .
C24 C 0.60014(8) 0.58983(12) 0.21645(7) 0.0250(3) Uani 1 1 d . . . . .
H24A H 0.5897 0.5552 0.1840 0.030 Uiso 1 1 calc R U . . .
H24B H 0.5904 0.6567 0.2078 0.030 Uiso 1 1 calc R U . . .
C25 C 0.67094(8) 0.57952(12) 0.24962(8) 0.0284(4) Uani 1 1 d . . . . .
H25A H 0.6957 0.5992 0.2298 0.034 Uiso 1 1 calc R U . . .
H25B H 0.6829 0.6204 0.2802 0.034 Uiso 1 1 calc R U . . .
C26 C 0.68637(8) 0.47831(12) 0.26655(7) 0.0255(3) Uani 1 1 d . . . . .
H26A H 0.7318 0.4728 0.2897 0.031 Uiso 1 1 calc R U . . .
H26B H 0.6783 0.4382 0.2362 0.031 Uiso 1 1 calc R U . . .
C27 C 0.64539(7) 0.44561(11) 0.29440(6) 0.0211(3) Uani 1 1 d . . . . .
H27A H 0.6548 0.3789 0.3036 0.025 Uiso 1 1 calc R U . . .
H27B H 0.6577 0.4814 0.3267 0.025 Uiso 1 1 calc R U . . .
C28 C 0.55485(7) 0.38509(11) 0.22193(6) 0.0197(3) Uani 1 1 d . . . . .
H28A H 0.5593 0.3220 0.2373 0.024 Uiso 1 1 calc R U . . .
H28B H 0.5839 0.3886 0.2041 0.024 Uiso 1 1 calc R U . . .
C29 C 0.48781(7) 0.39637(11) 0.18279(6) 0.0198(3) Uani 1 1 d . . . . .
C30 C 0.47515(8) 0.39681(12) 0.13063(6) 0.0235(3) Uani 1 1 d . . . . .
H30 H 0.5094 0.3934 0.1201 0.028 Uiso 1 1 calc R U . . .
C31 C 0.41315(8) 0.40223(13) 0.09362(6) 0.0268(4) Uani 1 1 d . . . . .
C32 C 0.36483(8) 0.40860(12) 0.11133(6) 0.0248(3) Uani 1 1 d . . . . .
H32 H 0.3223 0.4125 0.0865 0.030 Uiso 1 1 calc R U . . .
C33 C 0.37472(7) 0.40967(10) 0.16285(6) 0.0201(3) Uani 1 1 d . . . . .
C34 C 0.43843(7) 0.40380(10) 0.19959(6) 0.0183(3) Uani 1 1 d . . . . .
C35 C 0.39678(10) 0.39816(16) 0.03582(7) 0.0374(4) Uani 1 1 d . . . . .
C36 C 0.35596(17) 0.48208(19) 0.00876(9) 0.0693(9) Uani 1 1 d . . . . .
H36A H 0.3802 0.5398 0.0213 0.104 Uiso 1 1 calc R U . . .
H36B H 0.3178 0.4836 0.0159 0.104 Uiso 1 1 calc R U . . .
H36C H 0.3437 0.4767 -0.0283 0.104 Uiso 1 1 calc R U . . .
C37 C 0.35758(14) 0.30977(18) 0.01333(9) 0.0572(7) Uani 1 1 d . . . . .
H37A H 0.3469 0.3069 -0.0236 0.086 Uiso 1 1 calc R U . . .
H37B H 0.3184 0.3116 0.0192 0.086 Uiso 1 1 calc R U . . .
H37C H 0.3823 0.2544 0.0301 0.086 Uiso 1 1 calc R U . . .
C38 C 0.45574(14) 0.3919(3) 0.02417(10) 0.0853(12) Uani 1 1 d . . . . .
H38A H 0.4800 0.4501 0.0346 0.128 Uiso 1 1 calc R U . . .
H38B H 0.4430 0.3822 -0.0127 0.128 Uiso 1 1 calc R U . . .
H38C H 0.4821 0.3393 0.0431 0.128 Uiso 1 1 calc R U . . .
C39 C 0.31896(7) 0.40971(11) 0.17947(7) 0.0224(3) Uani 1 1 d . . . . .
C40 C 0.25519(8) 0.42595(15) 0.13413(8) 0.0346(4) Uani 1 1 d . . . . .
H40A H 0.2567 0.4849 0.1171 0.052 Uiso 1 1 calc R U . . .
H40B H 0.2213 0.4290 0.1466 0.052 Uiso 1 1 calc R U . . .
H40C H 0.2467 0.3743 0.1096 0.052 Uiso 1 1 calc R U . . .
C41 C 0.32617(8) 0.48554(12) 0.21973(7) 0.0259(3) Uani 1 1 d . . . . .
H41A H 0.3650 0.4741 0.2505 0.039 Uiso 1 1 calc R U . . .
H41B H 0.2894 0.4837 0.2288 0.039 Uiso 1 1 calc R U . . .
H41C H 0.3287 0.5471 0.2056 0.039 Uiso 1 1 calc R U . . .
C42 C 0.31694(8) 0.31232(12) 0.20172(8) 0.0299(4) Uani 1 1 d . . . . .
H42A H 0.3108 0.2647 0.1754 0.045 Uiso 1 1 calc R U . . .
H42B H 0.2817 0.3096 0.2127 0.045 Uiso 1 1 calc R U . . .
H42C H 0.3570 0.3006 0.2312 0.045 Uiso 1 1 calc R U . . .
C5A C 0.5909(5) 0.4886(7) 0.4554(3) 0.076(2) Uiso 0.4 1 d D . P A 2
H5A1 H 0.5447 0.4950 0.4425 0.114 Uiso 0.4 1 calc R U P A 2
H5A2 H 0.6112 0.5323 0.4838 0.114 Uiso 0.4 1 calc R U P A 2
H5A3 H 0.6031 0.4245 0.4674 0.114 Uiso 0.4 1 calc R U P A 2
C6A C 0.6820(4) 0.5250(6) 0.4377(4) 0.062(3) Uiso 0.4 1 d D . P A 2
H6A1 H 0.6920 0.5723 0.4648 0.094 Uiso 0.4 1 calc R U P A 2
H6A2 H 0.6969 0.5466 0.4118 0.094 Uiso 0.4 1 calc R U P A 2
H6A3 H 0.7032 0.4661 0.4526 0.094 Uiso 0.4 1 calc R U P A 2
C4A C 0.6119(4) 0.5100(10) 0.4132(4) 0.038(4) Uiso 0.4 1 d D . P A 2
H4A H 0.5930 0.5722 0.3993 0.045 Uiso 0.4 1 calc R U P A 2

loop_
_atom_site_aniso_label
_atom_site_aniso_U_11
_atom_site_aniso_U_22
_atom_site_aniso_U_33
_atom_site_aniso_U_23
_atom_site_aniso_U_13
_atom_site_aniso_U_12
Ti1 0.01724(14) 0.01246(14) 0.01791(14) 0.00046(9) 0.00713(11) 0.00229(9)
O1 0.0230(6) 0.0156(5) 0.0283(6) 0.0010(4) 0.0078(5) 0.0038(4)
N1 0.0228(7) 0.0155(6) 0.0238(7) 0.0017(5) 0.0121(5) 0.0019(5)
C1 0.0271(9) 0.0184(8) 0.0392(10) 0.0063(7) 0.0064(7) 0.0079(7)
O2 0.0276(6) 0.0223(6) 0.0193(6) -0.0031(4) 0.0063(5) -0.0014(5)
N2 0.0151(6) 0.0151(6) 0.0198(6) -0.0012(5) 0.0067(5) 0.0006(5)
C2 0.0282(9) 0.0204(9) 0.0700(15) -0.0038(9) 0.0134(9) 0.0050(7)
O3 0.0307(6) 0.0158(5) 0.0290(6) 0.0041(4) 0.0182(5) 0.0062(4)
C3 0.0661(16) 0.0549(15) 0.0591(15) 0.0333(12) 0.0297(13) 0.0235(13)
O4 0.0176(5) 0.0251(6) 0.0199(5) 0.0012(4) 0.0074(4) 0.0008(4)
C4 0.030(2) 0.048(4) 0.0124(19) -0.021(2) 0.0032(14) -0.0031(14)
C5 0.129(5) 0.068(3) 0.0126(15) -0.0088(17) 0.016(2) -0.050(3)
C6 0.050(2) 0.041(2) 0.0266(17) -0.0124(17) 0.0037(15) -0.024(2)
C7 0.0234(8) 0.0186(7) 0.0204(7) 0.0011(6) 0.0105(6) 0.0047(6)
C8 0.0234(8) 0.0188(7) 0.0252(8) 0.0001(6) 0.0126(6) 0.0030(6)
C9 0.0286(8) 0.0179(7) 0.0356(9) 0.0001(7) 0.0172(7) 0.0045(6)
C10 0.0256(8) 0.0247(8) 0.0319(9) -0.0028(7) 0.0145(7) 0.0049(7)
C11 0.0235(8) 0.0286(9) 0.0252(8) 0.0006(7) 0.0128(7) 0.0028(7)
C12 0.0261(8) 0.0218(8) 0.0204(7) 0.0018(6) 0.0110(6) 0.0022(6)
C13 0.0394(11) 0.0262(9) 0.0708(15) -0.0074(9) 0.0369(11) 0.0041(8)
C14 0.0384(11) 0.0463(12) 0.0566(13) -0.0052(10) 0.0283(10) 0.0111(9)
C15 0.0657(19) 0.091(2) 0.233(5) -0.119(3) 0.092(3) -0.0380(18)
C16 0.0752(19) 0.0547(16) 0.121(3) 0.0436(17) 0.071(2) 0.0389(14)
C17 0.0358(9) 0.0250(9) 0.0350(9) 0.0085(7) 0.0223(8) 0.0040(7)
C18 0.0412(11) 0.0322(10) 0.0426(11) 0.0070(8) 0.0277(9) 0.0004(8)
C19 0.0448(12) 0.0497(13) 0.0562(13) 0.0318(11) 0.0292(11) 0.0175(10)
C20 0.0639(14) 0.0247(9) 0.0617(14) -0.0066(9) 0.0455(12) -0.0101(9)
C21 0.0268(8) 0.0135(7) 0.0283(8) 0.0020(6) 0.0136(7) 0.0035(6)
C22 0.0238(8) 0.0155(7) 0.0305(8) -0.0005(6) 0.0156(7) -0.0006(6)
C23 0.0194(7) 0.0169(7) 0.0236(8) 0.0012(6) 0.0102(6) 0.0007(6)
C24 0.0276(9) 0.0224(8) 0.0306(9) 0.0022(6) 0.0176(7) 0.0009(6)
C25 0.0241(8) 0.0266(9) 0.0407(10) -0.0043(7) 0.0193(8) -0.0052(7)
C26 0.0174(7) 0.0285(9) 0.0319(9) -0.0054(7) 0.0112(7) -0.0008(6)
C27 0.0162(7) 0.0220(7) 0.0235(8) -0.0022(6) 0.0062(6) 0.0021(6)
C28 0.0179(7) 0.0191(7) 0.0219(7) -0.0046(6) 0.0080(6) 0.0011(6)
C29 0.0193(7) 0.0173(7) 0.0215(8) -0.0023(6) 0.0067(6) -0.0006(6)
C30 0.0238(8) 0.0249(8) 0.0225(8) -0.0030(6) 0.0100(7) -0.0019(6)
C31 0.0276(9) 0.0293(9) 0.0202(8) -0.0015(6) 0.0062(7) -0.0032(7)
C32 0.0206(8) 0.0245(8) 0.0229(8) 0.0000(6) 0.0020(6) -0.0005(6)
C33 0.0192(7) 0.0147(7) 0.0242(8) 0.0007(6) 0.0063(6) -0.0004(6)
C34 0.0190(7) 0.0143(7) 0.0197(7) -0.0001(5) 0.0060(6) -0.0003(5)
C35 0.0369(10) 0.0502(12) 0.0214(9) -0.0044(8) 0.0079(8) -0.0034(9)
C36 0.121(3) 0.0463(14) 0.0223(10) 0.0031(9) 0.0094(13) 0.0115(15)
C37 0.0779(18) 0.0514(14) 0.0351(11) -0.0188(10) 0.0152(12) -0.0032(13)
C38 0.0557(16) 0.176(4) 0.0265(12) -0.0085(17) 0.0188(11) -0.022(2)
C39 0.0161(7) 0.0200(8) 0.0281(8) 0.0034(6) 0.0060(6) -0.0006(6)
C40 0.0179(8) 0.0448(11) 0.0356(10) 0.0037(8) 0.0049(7) 0.0017(7)
C41 0.0224(8) 0.0237(8) 0.0345(9) 0.0023(7) 0.0144(7) 0.0017(6)
C42 0.0260(9) 0.0223(8) 0.0429(10) 0.0038(7) 0.0153(8) -0.0035(7)

loop_
_atom_type_symbol
_atom_type_description
_atom_type_scat_dispersion_real
_atom_type_scat_dispersion_imag
_atom_type_scat_source
C C 0.0181 0.0091 'International Tables Vol C Tables 4.2.6.8 and 6.1.1.4'
H H 0.0000 0.0000 'International Tables Vol C Tables 4.2.6.8 and 6.1.1.4'
N N 0.0311 0.0180 'International Tables Vol C Tables 4.2.6.8 and 6.1.1.4'
O O 0.0492 0.0322 'International Tables Vol C Tables 4.2.6.8 and 6.1.1.4'
Ti Ti 0.2191 1.8069 'International Tables Vol C Tables 4.2.6.8 and 6.1.1.4'

loop_
_geom_angle_atom_site_label_1
_geom_angle_atom_site_label_2
_geom_angle_atom_site_label_3
_geom_angle
O1 Ti1 O2 92.57(5)
O1 Ti1 O3 106.21(5)
O2 Ti1 O3 95.52(5)
O1 Ti1 O4 92.42(5)
O2 Ti1 O4 169.64(5)
O3 Ti1 O4 91.79(5)
O1 Ti1 N1 169.83(5)
O2 Ti1 N1 82.94(5)
O3 Ti1 N1 83.38(5)
O4 Ti1 N1 90.64(5)
O1 Ti1 N2 95.47(5)
O2 Ti1 N2 89.18(5)
O3 Ti1 N2 157.54(5)
O4 Ti1 N2 81.30(5)
N1 Ti1 N2 75.41(5)
C1 O1 Ti1 132.96(11)
C21 N1 C22 117.90(13)
C21 N1 Ti1 126.40(11)
C22 N1 Ti1 115.07(9)
O1 C1 C2 109.23(16)
O1 C1 C3 109.11(16)
C2 C1 C3 111.11(18)
C4A O2 Ti1 138.7(5)
C4 O2 Ti1 138.9(3)
C27 N2 C28 108.00(11)
C27 N2 C23 111.53(12)
C28 N2 C23 110.86(12)
C27 N2 Ti1 109.91(9)
C28 N2 Ti1 107.05(9)
C23 N2 Ti1 109.38(9)
C7 O3 Ti1 140.17(10)
C34 O4 Ti1 143.29(10)
O2 C4 C6 110.1(4)
O2 C4 C5 106.9(5)
C6 C4 C5 113.2(4)
O3 C7 C8 120.18(14)
O3 C7 C12 120.80(14)
C8 C7 C12 119.02(14)
C9 C8 C7 120.17(15)
C9 C8 C21 116.90(15)
C7 C8 C21 122.93(14)
C10 C9 C8 121.87(16)
C9 C10 C11 116.91(15)
C9 C10 C13 119.99(16)
C11 C10 C13 123.08(16)
C12 C11 C10 124.38(16)
C11 C12 C7 117.61(15)
C11 C12 C17 121.25(15)
C7 C12 C17 121.13(14)
C15 C13 C14 109.7(2)
C15 C13 C10 109.64(19)
C14 C13 C10 112.68(17)
C15 C13 C16 110.2(3)
C14 C13 C16 106.36(19)
C10 C13 C16 108.20(19)
C19 C17 C18 108.62(15)
C19 C17 C12 109.02(16)
C18 C17 C12 112.00(15)
C19 C17 C20 110.31(18)
C18 C17 C20 106.23(16)
C12 C17 C20 110.61(15)
N1 C21 C8 126.03(15)
N1 C22 C23 107.48(13)
N2 C23 C22 108.75(12)
N2 C23 C24 113.71(13)
C22 C23 C24 113.63(13)
C25 C24 C23 112.74(14)
C26 C25 C24 110.04(14)
C25 C26 C27 109.93(13)
N2 C27 C26 114.79(13)
N2 C28 C29 114.78(12)
C30 C29 C34 120.81(15)
C30 C29 C28 120.10(14)
C34 C29 C28 119.07(14)
C29 C30 C31 121.13(16)
C30 C31 C32 116.93(15)
C30 C31 C35 122.91(17)
C32 C31 C35 120.13(16)
C33 C32 C31 124.42(15)
C32 C33 C34 117.24(15)
C32 C33 C39 121.49(14)
C34 C33 C39 121.11(14)
O4 C34 C29 118.55(14)
O4 C34 C33 121.99(14)
C29 C34 C33 119.46(14)
C38 C35 C36 110.9(2)
C38 C35 C31 112.32(17)
C36 C35 C31 110.29(18)
C38 C35 C37 106.6(2)
C36 C35 C37 107.3(2)
C31 C35 C37 109.14(18)
C40 C39 C33 112.12(14)
C40 C39 C41 107.46(14)
C33 C39 C41 112.15(13)
C40 C39 C42 107.83(14)
C33 C39 C42 107.09(13)
C41 C39 C42 110.11(14)
O2 C4A C6A 112.5(9)
O2 C4A C5A 119.1(9)
C6A C4A C5A 107.0(8)

loop_
_geom_bond_atom_site_label_1
_geom_bond_atom_site_label_2
_geom_bond_distance
Ti1 O1 1.8351(11)
Ti1 O2 1.8537(12)
Ti1 O3 1.8890(12)
Ti1 O4 1.9257(11)
Ti1 N1 2.2038(13)
Ti1 N2 2.3101(13)
O1 C1 1.417(2)
N1 C21 1.282(2)
N1 C22 1.467(2)
C1 C2 1.514(3)
C1 C3 1.517(3)
O2 C4A 1.330(13)
O2 C4 1.440(7)
N2 C27 1.4983(19)
N2 C28 1.5005(19)
N2 C23 1.5042(19)
O3 C7 1.3290(19)
O4 C34 1.3308(19)
C4 C6 1.505(4)
C4 C5 1.506(4)
C7 C8 1.416(2)
C7 C12 1.419(2)
C8 C9 1.399(2)
C8 C21 1.450(2)
C9 C10 1.381(2)
C10 C11 1.395(2)
C10 C13 1.535(2)
C11 C12 1.393(2)
C12 C17 1.539(2)
C13 C15 1.502(4)
C13 C14 1.524(3)
C13 C16 1.552(4)
C17 C19 1.532(3)
C17 C18 1.536(2)
C17 C20 1.539(3)
C22 C23 1.520(2)
C23 C24 1.531(2)
C24 C25 1.527(2)
C25 C26 1.522(2)
C26 C27 1.530(2)
C28 C29 1.505(2)
C29 C30 1.393(2)
C29 C34 1.404(2)
C30 C31 1.394(2)
C31 C32 1.397(3)
C31 C35 1.534(2)
C32 C33 1.391(2)
C33 C34 1.420(2)
C33 C39 1.536(2)
C35 C38 1.524(3)
C35 C36 1.528(3)
C35 C37 1.535(3)
C39 C40 1.533(2)
C39 C41 1.537(2)
C39 C42 1.538(2)
C5A C4A 1.495(5)
C6A C4A 1.495(5)

loop_
_geom_torsion_atom_site_label_1
_geom_torsion_atom_site_label_2
_geom_torsion_atom_site_label_3
_geom_torsion_atom_site_label_4
_geom_torsion
O2 Ti1 O1 C1 9.91(16)
O3 Ti1 O1 C1 -86.60(16)
O4 Ti1 O1 C1 -179.17(15)
N1 Ti1 O1 C1 73.4(4)
N2 Ti1 O1 C1 99.34(15)
Ti1 O1 C1 C2 -138.98(14)
Ti1 O1 C1 C3 99.4(2)
O1 Ti1 O2 C4A -139.5(7)
O3 Ti1 O2 C4A -32.9(7)
O4 Ti1 O2 C4A 101.8(7)
N1 Ti1 O2 C4A 49.7(7)
N2 Ti1 O2 C4A 125.1(7)
O1 Ti1 O2 C4 -130.4(3)
O3 Ti1 O2 C4 -23.9(3)
O4 Ti1 O2 C4 110.8(4)
N1 Ti1 O2 C4 58.7(3)
N2 Ti1 O2 C4 134.1(3)
O1 Ti1 O3 C7 -175.54(16)
O2 Ti1 O3 C7 90.16(17)
O4 Ti1 O3 C7 -82.49(17)
N1 Ti1 O3 C7 7.95(17)
N2 Ti1 O3 C7 -11.2(3)
Ti1 O2 C4 C6 -137.3(3)
Ti1 O2 C4 C5 99.4(5)
Ti1 O3 C7 C8 -11.4(3)
Ti1 O3 C7 C12 169.33(12)
O3 C7 C8 C9 -176.93(15)
C12 C7 C8 C9 2.4(2)
O3 C7 C8 C21 3.2(2)
C12 C7 C8 C21 -177.55(15)
C7 C8 C9 C10 -1.1(3)
C21 C8 C9 C10 178.81(16)
C8 C9 C10 C11 -0.4(3)
C8 C9 C10 C13 -179.24(18)
C9 C10 C11 C12 0.7(3)
C13 C10 C11 C12 179.50(18)
C10 C11 C12 C7 0.5(3)
C10 C11 C12 C17 179.43(17)
O3 C7 C12 C11 177.24(15)
C8 C7 C12 C11 -2.0(2)
O3 C7 C12 C17 -1.7(2)
C8 C7 C12 C17 179.05(15)
C9 C10 C13 C15 -57.3(3)
C11 C10 C13 C15 124.0(3)
C9 C10 C13 C14 -179.70(18)
C11 C10 C13 C14 1.6(3)
C9 C10 C13 C16 63.0(2)
C11 C10 C13 C16 -115.7(2)
C11 C12 C17 C19 -112.67(19)
C7 C12 C17 C19 66.2(2)
C11 C12 C17 C18 7.6(2)
C7 C12 C17 C18 -173.57(16)
C11 C12 C17 C20 125.86(18)
C7 C12 C17 C20 -55.3(2)
C22 N1 C21 C8 -178.48(15)
Ti1 N1 C21 C8 -8.1(2)
C9 C8 C21 N1 -174.01(16)
C7 C8 C21 N1 5.9(3)
C21 N1 C22 C23 -147.23(15)
Ti1 N1 C22 C23 41.30(15)
C27 N2 C23 C22 -80.12(15)
C28 N2 C23 C22 159.49(12)
Ti1 N2 C23 C22 41.68(13)
C27 N2 C23 C24 47.58(17)
C28 N2 C23 C24 -72.81(16)
Ti1 N2 C23 C24 169.38(11)
N1 C22 C23 N2 -54.13(16)
N1 C22 C23 C24 178.12(13)
N2 C23 C24 C25 -50.98(18)
C22 C23 C24 C25 74.16(18)
C23 C24 C25 C26 54.79(19)
C24 C25 C26 C27 -55.93(19)
C28 N2 C27 C26 71.15(16)
C23 N2 C27 C26 -50.91(17)
Ti1 N2 C27 C26 -172.39(11)
C25 C26 C27 N2 55.76(18)
C27 N2 C28 C29 -170.47(13)
C23 N2 C28 C29 -48.00(17)
Ti1 N2 C28 C29 71.22(14)
N2 C28 C29 C30 130.13(16)
N2 C28 C29 C34 -51.6(2)
C34 C29 C30 C31 -1.6(3)
C28 C29 C30 C31 176.61(15)
C29 C30 C31 C32 1.0(3)
C29 C30 C31 C35 -176.96(17)
C30 C31 C32 C33 -0.1(3)
C35 C31 C32 C33 177.85(17)
C31 C32 C33 C34 0.0(2)
C31 C32 C33 C39 -175.54(16)
Ti1 O4 C34 C29 16.2(2)
Ti1 O4 C34 C33 -163.92(12)
C30 C29 C34 O4 -178.68(14)
C28 C29 C34 O4 3.0(2)
C30 C29 C34 C33 1.5(2)
C28 C29 C34 C33 -176.82(14)
C32 C33 C34 O4 179.52(14)
C39 C33 C34 O4 -5.0(2)
C32 C33 C34 C29 -0.6(2)
C39 C33 C34 C29 174.90(14)
C30 C31 C35 C38 -2.5(3)
C32 C31 C35 C38 179.7(2)
C30 C31 C35 C36 -126.8(2)
C32 C31 C35 C36 55.4(3)
C30 C31 C35 C37 115.6(2)
C32 C31 C35 C37 -62.3(2)
C32 C33 C39 C40 -10.1(2)
C34 C33 C39 C40 174.54(15)
C32 C33 C39 C41 -131.13(16)
C34 C33 C39 C41 53.53(19)
C32 C33 C39 C42 107.96(17)
C34 C33 C39 C42 -67.37(18)
Ti1 O2 C4A C6A -161.6(5)
Ti1 O2 C4A C5A 72.0(13)
